data_1502006
loop_
_publ_author_name
'Bhandari, Manojkumar R.'
'Yousufuddin, Muhammed'
'Lovely, Carl J.'

_publ_section_title
;
 Diversity-oriented approach to pyrrole-imidazole alkaloid frameworks.
;
_journal_issue 6
_journal_name_full 'Organic letters'
_journal_page_first 1382
_journal_page_last 1385
_journal_paper_doi 10.1021/ol200067e
_journal_volume 13
_journal_year 2011
_chemical_formula_sum 'C14 H17 N5 O3 S'
_chemical_formula_weight 335.39
_chemical_name_systematic
; 
 ? 
;
_space_group_IT_number 14
_symmetry_cell_setting monoclinic
_symmetry_space_group_name_Hall '-P 2yn'
_symmetry_space_group_name_H-M 'P 1 21/n 1'
_atom_sites_solution_hydrogens geom
_atom_sites_solution_primary direct
_atom_sites_solution_secondary difmap
_audit_creation_method SHELXL-97
_cell_angle_alpha 90.00
_cell_angle_beta 93.359(4)
_cell_angle_gamma 90.00
_cell_formula_units_Z 4
_cell_length_a 14.707(3)
_cell_length_b 5.2984(11)
_cell_length_c 19.177(4)
_cell_measurement_reflns_used 3582
_cell_measurement_temperature 100(2)
_cell_measurement_theta_max 28.14
_cell_measurement_theta_min 2.77
_cell_volume 1491.8(5)
_computing_cell_refinement 'Bruker SMART'
_computing_data_collection 'Bruker SMART'
_computing_data_reduction 'Bruker SAINT'
_computing_molecular_graphics 'Bruker SHELXTL'
_computing_publication_material 'Bruker SHELXTL'
_computing_structure_refinement 'SHELXL-97 (Sheldrick, 1997)'
_computing_structure_solution 'SHELXS-97 (Sheldrick, 1990)'
_diffrn_ambient_temperature 100(2)
_diffrn_measured_fraction_theta_full 0.963
_diffrn_measured_fraction_theta_max 0.963
_diffrn_measurement_device_type 'CCD area detector'
_diffrn_measurement_method 'phi and omega scans'
_diffrn_radiation_monochromator graphite
_diffrn_radiation_source 'fine-focus sealed tube'
_diffrn_radiation_type MoK\a
_diffrn_radiation_wavelength 0.71073
_diffrn_reflns_av_R_equivalents 0.0584
_diffrn_reflns_av_sigmaI/netI 0.0697
_diffrn_reflns_limit_h_max 9
_diffrn_reflns_limit_h_min -19
_diffrn_reflns_limit_k_max 7
_diffrn_reflns_limit_k_min -7
_diffrn_reflns_limit_l_max 25
_diffrn_reflns_limit_l_min -24
_diffrn_reflns_number 9078
_diffrn_reflns_theta_full 28.29
_diffrn_reflns_theta_max 28.29
_diffrn_reflns_theta_min 1.70
_exptl_absorpt_coefficient_mu 0.241
_exptl_absorpt_correction_T_max 0.745
_exptl_absorpt_correction_T_min 0.371
_exptl_absorpt_correction_type multi-scan
_exptl_crystal_colour yellow
_exptl_crystal_density_diffrn 1.493
_exptl_crystal_density_method 'not measured'
_exptl_crystal_description needle
_exptl_crystal_F_000 704
_exptl_crystal_size_max 0.60
_exptl_crystal_size_mid 0.12
_exptl_crystal_size_min 0.05
_refine_diff_density_max 0.954
_refine_diff_density_min -1.303
_refine_diff_density_rms 0.131
_refine_ls_extinction_method none
_refine_ls_goodness_of_fit_ref 1.050
_refine_ls_hydrogen_treatment mixed
_refine_ls_matrix_type full
_refine_ls_number_parameters 215
_refine_ls_number_reflns 3562
_refine_ls_number_restraints 0
_refine_ls_restrained_S_all 1.050
_refine_ls_R_factor_all 0.0752
_refine_ls_R_factor_gt 0.0665
_refine_ls_shift/su_max 0.004
_refine_ls_shift/su_mean 0.001
_refine_ls_structure_factor_coef Fsqd
_refine_ls_weighting_details 'calc w=1/[\s^2^(Fo^2^)+(0.1250P)^2^+0.2680P] where P=(Fo^2^+2Fc^2^)/3'
_refine_ls_weighting_scheme calc
_refine_ls_wR_factor_gt 0.1718
_refine_ls_wR_factor_ref 0.1838
_reflns_number_gt 2978
_reflns_number_total 3562
_reflns_threshold_expression >2sigma(I)
_cod_data_source_file ol200067e_si_002.cif
_cod_data_source_block manoj5m
_cod_depositor_comments
;
The following automatic conversions were performed:

'_symmetry_cell_setting' value 'Monoclinic' changed to 'monoclinic'
according to /home/saulius/struct/CIF-dictionaries/cif_core.dic
dictionary named 'cif_core.dic' version 2.4.1 from 2010-06-29.

Automatic conversion script
Id: cif_fix_values 1715 2011-07-08 13:25:40Z adriana 
;
_cod_original_sg_symbol_H-M P2(1)/n
_cod_database_code 1502006

loop_
_symmetry_equiv_pos_as_xyz
'x, y, z'
'-x+1/2, y+1/2, -z+1/2'
'-x, -y, -z'
'x-1/2, -y-1/2, z-1/2'

loop_
_atom_site_label
_atom_site_type_symbol
_atom_site_fract_x
_atom_site_fract_y
_atom_site_fract_z
_atom_site_U_iso_or_equiv
_atom_site_adp_type
_atom_site_occupancy
_atom_site_symmetry_multiplicity
_atom_site_calc_flag
_atom_site_refinement_flags
S1 S 0.69506(3) 1.40218(9) 0.61756(2) 0.0162(2) Uani 1 1 d .
O1 O 0.66070(10) 1.5701(3) 0.56438(8) 0.0205(4) Uani 1 1 d .
O2 O 0.71978(11) 1.4875(3) 0.68643(7) 0.0236(4) Uani 1 1 d .
O3 O 0.41138(11) 0.7551(3) 0.97222(7) 0.0239(4) Uani 1 1 d .
N1 N 0.77933(12) 1.2512(3) 0.58864(9) 0.0194(4) Uani 1 1 d .
N2 N 0.61026(12) 1.1923(3) 0.62851(8) 0.0176(4) Uani 1 1 d .
N3 N 0.49202(12) 0.9417(3) 0.60495(9) 0.0192(4) Uani 1 1 d .
N5 N 0.50075(12) 1.0141(4) 0.90742(9) 0.0195(4) Uani 1 1 d .
H5 H 0.5213 1.1125 0.9418 0.023 Uiso 1 1 calc R
N6 N 0.39075(13) 0.5187(4) 0.63613(9) 0.0207(4) Uani 1 1 d .
H6N H 0.4110(19) 0.613(5) 0.6088(14) 0.022(7) Uiso 1 1 d .
C1 C 0.77568(18) 1.1879(5) 0.51370(12) 0.0311(6) Uani 1 1 d .
H1A H 0.8329 1.1068 0.5024 0.047 Uiso 1 1 calc R
H1B H 0.7670 1.3426 0.4861 0.047 Uiso 1 1 calc R
H1C H 0.7248 1.0724 0.5028 0.047 Uiso 1 1 calc R
C2 C 0.82215(17) 1.0567(4) 0.63483(14) 0.0292(5) Uani 1 1 d .
H2A H 0.7886 0.8976 0.6286 0.044 Uiso 1 1 calc R
H2B H 0.8208 1.1116 0.6836 0.044 Uiso 1 1 calc R
H2C H 0.8854 1.0316 0.6230 0.044 Uiso 1 1 calc R
C3 C 0.54867(14) 1.1008(4) 0.57843(11) 0.0191(4) Uani 1 1 d .
H3 H 0.5473 1.1470 0.5305 0.023 Uiso 1 1 calc R
C4 C 0.59019(14) 1.0815(4) 0.69112(11) 0.0185(4) Uani 1 1 d .
H4A H 0.6214 1.1059 0.7354 0.022 Uiso 1 1 calc R
C5 C 0.51624(14) 0.9294(4) 0.67641(10) 0.0155(4) Uani 1 1 d .
C6 C 0.46377(13) 0.7854(4) 0.72618(10) 0.0149(4) Uani 1 1 d .
C7 C 0.40145(14) 0.5881(4) 0.70493(11) 0.0165(4) Uani 1 1 d .
C8 C 0.35243(13) 0.4591(4) 0.75542(11) 0.0174(4) Uani 1 1 d .
H8 H 0.3120 0.3272 0.7406 0.021 Uiso 1 1 calc R
C9 C 0.36175(13) 0.5195(4) 0.82566(11) 0.0179(4) Uani 1 1 d .
H9 H 0.3285 0.4311 0.8590 0.021 Uiso 1 1 calc R
C10 C 0.42111(13) 0.7131(4) 0.84603(10) 0.0156(4) Uani 1 1 d .
C11 C 0.44195(13) 0.8222(4) 0.91599(10) 0.0176(4) Uani 1 1 d .
C12 C 0.52683(13) 1.0422(4) 0.83597(10) 0.0157(4) Uani 1 1 d .
H12A H 0.5928 1.0116 0.8325 0.019 Uiso 1 1 calc R
H12B H 0.5116 1.2128 0.8177 0.019 Uiso 1 1 calc R
C13 C 0.47099(13) 0.8430(4) 0.79738(10) 0.0152(4) Uani 1 1 d .
C14 C 0.32378(15) 0.3352(4) 0.61131(11) 0.0217(5) Uani 1 1 d .
H14A H 0.3353 0.1744 0.6355 0.033 Uiso 1 1 calc R
H14B H 0.3279 0.3108 0.5609 0.033 Uiso 1 1 calc R
H14C H 0.2627 0.3958 0.6207 0.033 Uiso 1 1 calc R

loop_
_atom_site_aniso_label
_atom_site_aniso_U_11
_atom_site_aniso_U_22
_atom_site_aniso_U_33
_atom_site_aniso_U_23
_atom_site_aniso_U_13
_atom_site_aniso_U_12
S1 0.0128(3) 0.0199(3) 0.0166(3) -0.00004(17) 0.0063(2) -0.00330(17)
O1 0.0171(8) 0.0233(8) 0.0219(8) 0.0025(6) 0.0076(6) 0.0014(6)
O2 0.0214(8) 0.0305(8) 0.0193(8) -0.0033(6) 0.0049(6) -0.0101(6)
O3 0.0212(8) 0.0349(9) 0.0168(7) -0.0001(6) 0.0101(6) -0.0081(7)
N1 0.0133(9) 0.0216(9) 0.0240(9) 0.0015(7) 0.0074(7) 0.0018(7)
N2 0.0130(8) 0.0250(9) 0.0152(8) 0.0003(6) 0.0045(6) -0.0048(7)
N3 0.0141(9) 0.0253(9) 0.0188(9) 0.0006(7) 0.0046(7) -0.0035(7)
N5 0.0159(9) 0.0279(10) 0.0155(8) -0.0037(7) 0.0084(7) -0.0065(7)
N6 0.0187(9) 0.0273(10) 0.0167(9) -0.0004(7) 0.0059(7) -0.0094(8)
C1 0.0288(13) 0.0381(13) 0.0275(12) -0.0080(10) 0.0112(9) 0.0093(10)
C2 0.0188(12) 0.0251(11) 0.0435(14) 0.0111(10) -0.0007(10) -0.0013(9)
C3 0.0147(10) 0.0270(11) 0.0160(10) -0.0005(7) 0.0044(8) -0.0036(8)
C4 0.0129(10) 0.0282(11) 0.0151(9) 0.0017(8) 0.0053(7) -0.0021(8)
C5 0.0106(9) 0.0198(9) 0.0167(9) -0.0005(7) 0.0054(7) 0.0000(7)
C6 0.0073(9) 0.0207(9) 0.0173(9) 0.0003(7) 0.0053(7) -0.0004(7)
C7 0.0104(10) 0.0204(10) 0.0190(10) -0.0015(7) 0.0040(7) 0.0008(7)
C8 0.0094(10) 0.0219(9) 0.0214(10) -0.0008(8) 0.0049(8) -0.0026(7)
C9 0.0110(10) 0.0233(10) 0.0202(10) 0.0026(8) 0.0078(7) -0.0007(8)
C10 0.0090(9) 0.0218(10) 0.0166(9) 0.0010(7) 0.0051(7) 0.0006(7)
C11 0.0104(9) 0.0260(10) 0.0169(9) -0.0011(8) 0.0047(7) -0.0004(8)
C12 0.0107(9) 0.0220(9) 0.0151(9) -0.0006(7) 0.0067(7) -0.0013(7)
C13 0.0078(9) 0.0202(9) 0.0180(9) -0.0002(7) 0.0045(7) 0.0018(7)
C14 0.0172(11) 0.0276(11) 0.0205(10) -0.0006(8) 0.0021(8) -0.0060(8)

loop_
_atom_type_symbol
_atom_type_description
_atom_type_scat_dispersion_real
_atom_type_scat_dispersion_imag
_atom_type_scat_source
C C 0.0033 0.0016 'International Tables Vol C Tables 4.2.6.8 and 6.1.1.4'
H H 0.0000 0.0000 'International Tables Vol C Tables 4.2.6.8 and 6.1.1.4'
N N 0.0061 0.0033 'International Tables Vol C Tables 4.2.6.8 and 6.1.1.4'
O O 0.0106 0.0060 'International Tables Vol C Tables 4.2.6.8 and 6.1.1.4'
S S 0.1246 0.1234 'International Tables Vol C Tables 4.2.6.8 and 6.1.1.4'

loop_
_geom_angle_atom_site_label_1
_geom_angle_atom_site_label_2
_geom_angle_atom_site_label_3
_geom_angle
O2 S1 O1 121.82(10)
O2 S1 N1 108.62(10)
O1 S1 N1 108.28(9)
O2 S1 N2 104.08(9)
O1 S1 N2 105.43(9)
N1 S1 N2 107.79(9)
C1 N1 C2 114.61(19)
C1 N1 S1 117.82(15)
C2 N1 S1 116.92(16)
C3 N2 C4 106.99(17)
C3 N2 S1 127.38(14)
C4 N2 S1 125.63(14)
C3 N3 C5 106.24(17)
C11 N5 C12 113.48(17)
C11 N5 H5 123.3
C12 N5 H5 123.3
C7 N6 C14 122.37(19)
C7 N6 H6N 116.0(19)
C14 N6 H6N 118.8(19)
N1 C1 H1A 109.5
N1 C1 H1B 109.5
H1A C1 H1B 109.5
N1 C1 H1C 109.5
H1A C1 H1C 109.5
H1B C1 H1C 109.5
N1 C2 H2A 109.5
N1 C2 H2B 109.5
H2A C2 H2B 109.5
N1 C2 H2C 109.5
H2A C2 H2C 109.5
H2B C2 H2C 109.5
N3 C3 N2 111.43(18)
N3 C3 H3 124.3
N2 C3 H3 124.3
C5 C4 N2 106.15(18)
C5 C4 H4A 126.9
N2 C4 H4A 126.9
C4 C5 N3 109.16(18)
C4 C5 C6 127.62(18)
N3 C5 C6 123.09(17)
C13 C6 C7 116.60(18)
C13 C6 C5 120.45(18)
C7 C6 C5 122.92(17)
N6 C7 C8 119.64(18)
N6 C7 C6 120.32(19)
C8 C7 C6 120.01(18)
C9 C8 C7 121.90(19)
C9 C8 H8 119.1
C7 C8 H8 119.1
C8 C9 C10 118.02(19)
C8 C9 H9 121.0
C10 C9 H9 121.0
C9 C10 C13 121.38(19)
C9 C10 C11 129.70(19)
C13 C10 C11 108.90(18)
O3 C11 N5 125.94(19)
O3 C11 C10 127.52(19)
N5 C11 C10 106.53(17)
N5 C12 C13 103.01(16)
N5 C12 H12A 111.2
C13 C12 H12A 111.2
N5 C12 H12B 111.2
C13 C12 H12B 111.2
H12A C12 H12B 109.1
C6 C13 C10 122.07(18)
C6 C13 C12 129.92(18)
C10 C13 C12 108.01(17)
N6 C14 H14A 109.5
N6 C14 H14B 109.5
H14A C14 H14B 109.5
N6 C14 H14C 109.5
H14A C14 H14C 109.5
H14B C14 H14C 109.5

loop_
_geom_bond_atom_site_label_1
_geom_bond_atom_site_label_2
_geom_bond_distance
S1 O2 1.4229(15)
S1 O1 1.4235(15)
S1 N1 1.6013(18)
S1 N2 1.6931(18)
O3 C11 1.244(3)
N1 C1 1.474(3)
N1 C2 1.476(3)
N2 C3 1.370(2)
N2 C4 1.384(3)
N3 C3 1.309(3)
N3 C5 1.397(3)
N5 C11 1.351(3)
N5 C12 1.452(3)
N5 H5 0.8800
N6 C7 1.370(3)
N6 C14 1.445(3)
N6 H6N 0.80(3)
C1 H1A 0.9800
C1 H1B 0.9800
C1 H1C 0.9800
C2 H2A 0.9800
C2 H2B 0.9800
C2 H2C 0.9800
C3 H3 0.9500
C4 C5 1.370(3)
C4 H4A 0.9500
C5 C6 1.475(3)
C6 C13 1.397(3)
C6 C7 1.434(3)
C7 C8 1.416(3)
C8 C9 1.384(3)
C8 H8 0.9500
C9 C10 1.388(3)
C9 H9 0.9500
C10 C13 1.401(3)
C10 C11 1.476(3)
C12 C13 1.505(3)
C12 H12A 0.9900
C12 H12B 0.9900
C14 H14A 0.9800
C14 H14B 0.9800
C14 H14C 0.9800
